data_1555376
loop_
_publ_author_name
'Liang, Zhi-Qin'
'Wang, Dong-Ling'
'Zhang, Han-Ming'
'Ye, Song'

_publ_section_title
;
 Enantioselective Synthesis of Bicyclic \d-Lactones via N-Heterocyclic
 Carbene-Catalyzed Cascade Reaction.
;
_journal_issue 20
_journal_name_full 'Organic letters'
_journal_page_first 5140
_journal_page_last 5143
_journal_paper_doi 10.1021/acs.orglett.5b02695
_journal_volume 17
_journal_year 2015
_chemical_absolute_configuration ad
_chemical_formula_moiety 'C24 H21 Br O6'
_chemical_formula_sum 'C24 H21 Br O6'
_chemical_formula_weight 485.32
_space_group_crystal_system orthorhombic
_space_group_IT_number 19
_space_group_name_Hall 'P 2ac 2ab'
_space_group_name_H-M_alt 'P 21 21 21'
_atom_sites_solution_hydrogens geom
_audit_creation_date 2014-12-08
_audit_creation_method
;
Olex2 1.2
(compiled 2013.12.10 svn.r2850 for OlexSys, GUI svn.r4736)
;
_cell_angle_alpha 90
_cell_angle_beta 90
_cell_angle_gamma 90
_cell_formula_units_Z 4
_cell_length_a 6.625(3)
_cell_length_b 10.223(4)
_cell_length_c 31.029(12)
_cell_measurement_reflns_used 1924
_cell_measurement_temperature 173.1500
_cell_measurement_theta_max 27.4721
_cell_measurement_theta_min 2.3860
_cell_volume 2101.5(15)
_computing_cell_refinement 'CrystalClear (Rigaku Inc., 2007)'
_computing_data_collection 'CrystalClear (Rigaku Inc., 2007)'
_computing_data_reduction 'CrystalClear (Rigaku Inc., 2007)'
_computing_molecular_graphics 'Olex2 (Dolomanov et al., 2009)'
_computing_publication_material 'Olex2 (Dolomanov et al., 2009)'
_computing_structure_refinement 'SHELXL (Sheldrick, 2013)'
_computing_structure_solution
;
'SHELXS (Sheldrick, 2013)'
;
_diffrn_ambient_temperature 173.1500
_diffrn_detector_area_resol_mean 28.5714
_diffrn_measured_fraction_theta_full 0.988
_diffrn_measured_fraction_theta_max 0.986
_diffrn_measurement_device
;
?
;
_diffrn_measurement_device_details
;
AFC10: Fixed Chi 2 circle
;
_diffrn_measurement_device_type 'Saturn724+ CCD'
_diffrn_measurement_method '\w scans at fixed \c = 45\%'
_diffrn_orient_matrix_type d*Trek
_diffrn_orient_matrix_UB_11 -0.0080
_diffrn_orient_matrix_UB_12 0.1499
_diffrn_orient_matrix_UB_13 0.0164
_diffrn_orient_matrix_UB_21 -0.0137
_diffrn_orient_matrix_UB_22 0.0098
_diffrn_orient_matrix_UB_23 -0.0964
_diffrn_orient_matrix_UB_31 -0.0319
_diffrn_orient_matrix_UB_32 -0.0022
_diffrn_orient_matrix_UB_33 0.0043
_diffrn_radiation_detector CCD
_diffrn_radiation_monochromator 'Graphite Monochromator'
_diffrn_radiation_type MoK\a
_diffrn_radiation_wavelength 0.71073
_diffrn_reflns_av_R_equivalents 0.0523
_diffrn_reflns_av_unetI/netI 0.0569
_diffrn_reflns_Laue_measured_fraction_full 0.988
_diffrn_reflns_Laue_measured_fraction_max 0.986
_diffrn_reflns_limit_h_max 8
_diffrn_reflns_limit_h_min -8
_diffrn_reflns_limit_k_max 13
_diffrn_reflns_limit_k_min -10
_diffrn_reflns_limit_l_max 36
_diffrn_reflns_limit_l_min -40
_diffrn_reflns_number 10663
_diffrn_reflns_point_group_measured_fraction_full 0.916
_diffrn_reflns_point_group_measured_fraction_max 0.900
_diffrn_reflns_theta_full 26.000
_diffrn_reflns_theta_max 27.471
_diffrn_reflns_theta_min 1.312
_diffrn_source 'Sealed Tube'
_diffrn_source_current 30.0000
_diffrn_source_power 1.5000
_diffrn_source_voltage 50.0000
_exptl_absorpt_coefficient_mu 1.996
_exptl_absorpt_correction_T_max 1.0000
_exptl_absorpt_correction_T_min 0.7586
_exptl_absorpt_correction_type multi-scan
_exptl_absorpt_process_details 'CrystalClear (Rigaku Inc., 2007)'
_exptl_crystal_colour Colorless
_exptl_crystal_density_diffrn 1.534
_exptl_crystal_description block
_exptl_crystal_F_000 992
_exptl_crystal_size_max 0.27
_exptl_crystal_size_mid 0.19
_exptl_crystal_size_min 0.19
_refine_diff_density_max 0.899
_refine_diff_density_min -0.431
_refine_diff_density_rms 0.093
_refine_ls_abs_structure_details
;
 Flack x determined using 1247 quotients [(I+)-(I-)]/[(I+)+(I-)]
 (Parsons and Flack (2004), Acta Cryst. A60, s61).
;
_refine_ls_abs_structure_Flack 0.047(10)
_refine_ls_extinction_method none
_refine_ls_goodness_of_fit_ref 1.137
_refine_ls_hydrogen_treatment constr
_refine_ls_matrix_type full
_refine_ls_number_parameters 282
_refine_ls_number_reflns 4340
_refine_ls_number_restraints 0
_refine_ls_restrained_S_all 1.137
_refine_ls_R_factor_all 0.0630
_refine_ls_R_factor_gt 0.0570
_refine_ls_shift/su_max 0.000
_refine_ls_shift/su_mean 0.000
_refine_ls_structure_factor_coef Fsqd
_refine_ls_weighting_details 'w=1/[\s^2^(Fo^2^)+(0.0709P)^2^+2.2864P] where P=(Fo^2^+2Fc^2^)/3'
_refine_ls_weighting_scheme calc
_refine_ls_wR_factor_gt 0.1515
_refine_ls_wR_factor_ref 0.1592
_reflns_Friedel_coverage 0.579
_reflns_Friedel_fraction_full 0.815
_reflns_Friedel_fraction_max 0.782
_reflns_number_gt 3961
_reflns_number_total 4340
_reflns_threshold_expression 'I > 2\s(I)'
_cod_data_source_file ol5b02695_si_002.cif
_cod_data_source_block sa3775
_cod_original_cell_volume 2101.3(14)
_cod_database_code 1555376
_shelxl_version_number 2013-4
_shelx_space_group_comment
;
The symmetry employed for this shelxl refinement is uniquely defined
by the following loop, which should always be used as a source of
symmetry information in preference to the above space-group names.
They are only intended as comments.
;
_diffrn_number_total 2782
_olex2_refinement_description
;
1. Fixed Uiso
 At 1.2 times of:
  All C(H) groups, All C(H,H) groups
 At 1.5 times of:
  All C(H,H,H) groups
2.a Ternary CH refined with riding coordinates:
 C2(H2), C3(H3), C4(H4)
2.b Secondary CH2 refined with riding coordinates:
 C5(H5A,H5B)
2.c Aromatic/amide H refined with riding coordinates:
 C11(H11), C12(H12), C14(H14), C15(H15), C18(H18), C20(H20), C21(H21),
 C22(H22), C23(H23), C24(H24)
2.d Idealised Me refined as rotating group:
 C7(H7A,H7B,H7C), C9(H9A,H9B,H9C)
;

loop_
_space_group_symop_operation_xyz
'x, y, z'
'-x+1/2, -y, z+1/2'
'-x, y+1/2, -z+1/2'
'x+1/2, -y+1/2, -z'

loop_
_atom_site_label
_atom_site_type_symbol
_atom_site_fract_x
_atom_site_fract_y
_atom_site_fract_z
_atom_site_U_iso_or_equiv
_atom_site_adp_type
_atom_site_occupancy
_atom_site_site_symmetry_order
_atom_site_calc_flag
_atom_site_refinement_flags_posn
Br1 Br 0.40814(12) 1.09396(7) 0.60676(3) 0.0450(2) Uani 1 1 d .
O1 O 0.6316(7) 0.5328(5) 0.52727(16) 0.0411(12) Uani 1 1 d .
O2 O 0.9334(7) 0.6329(5) 0.52395(14) 0.0349(10) Uani 1 1 d .
O3 O 1.1997(7) 0.3895(6) 0.59597(16) 0.0456(13) Uani 1 1 d .
O4 O 1.0436(8) 0.3633(5) 0.53196(15) 0.0411(12) Uani 1 1 d .
O5 O 1.2565(8) 0.5604(5) 0.68367(17) 0.0467(13) Uani 1 1 d .
O6 O 1.1643(7) 0.3571(5) 0.69348(16) 0.0400(12) Uani 1 1 d .
C1 C 0.8776(10) 0.4932(6) 0.5834(2) 0.0300(13) Uani 1 1 d .
C2 C 0.9363(10) 0.5952(7) 0.61881(19) 0.0325(13) Uani 1 1 d .
H2 H 1.0775 0.6208 0.6147 0.039 Uiso 1 1 calc R
C3 C 0.9183(11) 0.5155(6) 0.66203(19) 0.0307(13) Uani 1 1 d .
H3 H 0.8544 0.5732 0.6833 0.037 Uiso 1 1 calc R
C4 C 0.7688(10) 0.4005(7) 0.65342(19) 0.0326(13) Uani 1 1 d .
H4 H 0.6446 0.4183 0.6695 0.039 Uiso 1 1 calc R
C5 C 0.7171(9) 0.4056(7) 0.6046(2) 0.0352(13) Uani 1 1 d .
H5A H 0.7206 0.3184 0.5923 0.042 Uiso 1 1 calc R
H5B H 0.5834 0.4420 0.6003 0.042 Uiso 1 1 calc R
C6 C 0.7960(10) 0.5543(7) 0.5418(2) 0.0312(13) Uani 1 1 d .
C7 C 0.8785(14) 0.6904(8) 0.4826(2) 0.0464(18) Uani 1 1 d .
H7A H 0.8445 0.6221 0.4626 0.070 Uiso 1 1 calc GR
H7B H 0.9904 0.7398 0.4716 0.070 Uiso 1 1 calc GR
H7C H 0.7644 0.7472 0.4863 0.070 Uiso 1 1 calc GR
C8 C 1.0612(10) 0.4102(7) 0.5720(2) 0.0336(13) Uani 1 1 d .
C9 C 1.2190(12) 0.2934(8) 0.5158(3) 0.0457(18) Uani 1 1 d .
H9A H 1.2069 0.2822 0.4852 0.069 Uiso 1 1 calc GR
H9B H 1.2270 0.2092 0.5294 0.069 Uiso 1 1 calc GR
H9C H 1.3389 0.3425 0.5221 0.069 Uiso 1 1 calc GR
C10 C 0.8068(10) 0.7161(7) 0.61781(19) 0.0306(13) Uani 1 1 d .
C11 C 0.8816(11) 0.8310(6) 0.5994(2) 0.0349(14) Uani 1 1 d .
H11 H 1.0121 0.8320 0.5884 0.042 Uiso 1 1 calc R
C12 C 0.7662(10) 0.9429(7) 0.5972(2) 0.0359(14) Uani 1 1 d .
H12 H 0.8209 1.0190 0.5857 0.043 Uiso 1 1 calc R
C13 C 0.5702(10) 0.9426(7) 0.6120(2) 0.0363(14) Uani 1 1 d .
C14 C 0.4929(11) 0.8317(7) 0.6319(2) 0.0372(15) Uani 1 1 d .
H14 H 0.3631 0.8322 0.6433 0.045 Uiso 1 1 calc R
C15 C 0.6121(11) 0.7193(7) 0.6345(2) 0.0353(14) Uani 1 1 d .
H15 H 0.5600 0.6449 0.6477 0.042 Uiso 1 1 calc R
C16 C 1.1250(11) 0.4809(7) 0.6793(2) 0.0383(15) Uani 1 1 d .
C17 C 1.0284(10) 0.2545(7) 0.6869(2) 0.0328(14) Uani 1 1 d .
C18 C 0.8484(11) 0.2717(7) 0.6681(2) 0.0347(15) Uani 1 1 d .
H18 H 0.7677 0.1984 0.6639 0.042 Uiso 1 1 calc R
C19 C 1.1079(12) 0.1304(7) 0.7045(2) 0.0362(14) Uani 1 1 d .
C20 C 1.3020(12) 0.1256(8) 0.7228(2) 0.0454(18) Uani 1 1 d .
H20 H 1.3762 0.2023 0.7256 0.054 Uiso 1 1 calc R
C21 C 1.3845(13) 0.0083(9) 0.7367(2) 0.0469(18) Uani 1 1 d .
H21 H 1.5121 0.0066 0.7492 0.056 Uiso 1 1 calc R
C22 C 1.2752(13) -0.1060(9) 0.7319(2) 0.0498(19) Uani 1 1 d .
H22 H 1.3327 -0.1851 0.7401 0.060 Uiso 1 1 calc R
C23 C 1.0813(13) -0.1048(8) 0.7150(2) 0.0454(17) Uani 1 1 d .
H23 H 1.0076 -0.1819 0.7126 0.054 Uiso 1 1 calc R
C24 C 0.9983(12) 0.0146(7) 0.7016(2) 0.0391(16) Uani 1 1 d .
H24 H 0.8678 0.0165 0.6905 0.047 Uiso 1 1 calc R

loop_
_atom_site_aniso_label
_atom_site_aniso_U_11
_atom_site_aniso_U_22
_atom_site_aniso_U_33
_atom_site_aniso_U_23
_atom_site_aniso_U_13
_atom_site_aniso_U_12
Br1 0.0431(4) 0.0408(4) 0.0512(4) -0.0022(3) -0.0010(4) 0.0073(3)
O1 0.031(3) 0.054(3) 0.039(3) 0.005(2) -0.008(2) -0.005(2)
O2 0.034(2) 0.044(3) 0.027(2) 0.0043(18) -0.003(2) -0.006(2)
O3 0.032(2) 0.063(3) 0.042(3) -0.002(2) -0.008(2) 0.012(2)
O4 0.039(3) 0.047(3) 0.037(2) -0.014(2) -0.007(2) 0.012(2)
O5 0.045(3) 0.051(3) 0.044(3) 0.011(2) -0.014(3) -0.017(2)
O6 0.034(2) 0.044(3) 0.042(3) 0.007(2) -0.008(2) -0.007(2)
C1 0.027(3) 0.035(3) 0.028(3) 0.004(2) -0.004(3) 0.001(3)
C2 0.032(3) 0.034(3) 0.031(3) 0.002(2) -0.003(3) -0.003(3)
C3 0.029(3) 0.039(3) 0.024(3) 0.003(2) -0.001(3) 0.001(3)
C4 0.028(3) 0.040(3) 0.030(3) 0.006(3) 0.005(3) -0.005(3)
C5 0.032(3) 0.035(3) 0.039(3) 0.004(3) 0.001(3) -0.006(3)
C6 0.030(3) 0.034(3) 0.030(3) -0.003(2) 0.002(3) 0.004(3)
C7 0.050(5) 0.054(4) 0.035(3) 0.005(3) 0.001(4) -0.002(4)
C8 0.031(3) 0.037(3) 0.033(3) 0.004(3) 0.000(3) -0.001(3)
C9 0.044(4) 0.052(5) 0.041(4) -0.004(3) 0.003(4) 0.016(4)
C10 0.030(3) 0.036(3) 0.026(3) -0.004(2) 0.001(3) -0.001(3)
C11 0.035(3) 0.035(3) 0.035(3) -0.004(3) 0.003(3) -0.002(3)
C12 0.031(3) 0.032(3) 0.045(4) 0.002(3) 0.001(3) -0.001(3)
C13 0.035(3) 0.042(3) 0.033(3) -0.003(3) -0.002(3) -0.001(3)
C14 0.031(3) 0.045(4) 0.036(3) -0.001(3) 0.003(3) 0.000(3)
C15 0.035(3) 0.039(3) 0.032(3) 0.002(3) 0.004(3) -0.002(3)
C16 0.034(4) 0.044(4) 0.037(3) 0.006(3) -0.002(3) -0.003(3)
C17 0.031(3) 0.037(3) 0.030(3) 0.000(3) -0.001(3) 0.002(3)
C18 0.036(3) 0.033(3) 0.035(3) 0.000(3) -0.002(3) -0.007(3)
C19 0.036(3) 0.048(4) 0.025(3) 0.005(2) 0.005(3) -0.003(3)
C20 0.039(4) 0.056(5) 0.041(4) 0.002(3) -0.006(3) 0.005(3)
C21 0.043(4) 0.064(5) 0.033(3) 0.010(3) -0.002(3) 0.010(4)
C22 0.062(5) 0.053(5) 0.035(3) 0.006(3) -0.003(4) 0.018(4)
C23 0.058(5) 0.043(4) 0.034(3) 0.005(3) 0.001(4) 0.005(4)
C24 0.040(4) 0.043(4) 0.035(3) 0.002(3) -0.006(3) -0.001(3)

loop_
_atom_type_symbol
_atom_type_description
_atom_type_scat_dispersion_real
_atom_type_scat_dispersion_imag
_atom_type_scat_source
C C 0.0033 0.0016 'International Tables Vol C Tables 4.2.6.8 and 6.1.1.4'
H H 0.0000 0.0000 'International Tables Vol C Tables 4.2.6.8 and 6.1.1.4'
Br Br -0.2901 2.4595 'International Tables Vol C Tables 4.2.6.8 and 6.1.1.4'
O O 0.0106 0.0060 'International Tables Vol C Tables 4.2.6.8 and 6.1.1.4'

loop_
_geom_angle_atom_site_label_1
_geom_angle_atom_site_label_2
_geom_angle_atom_site_label_3
_geom_angle
C6 O2 C7 116.0(6)
C8 O4 C9 115.3(6)
C16 O6 C17 121.7(5)
C5 C1 C2 105.0(5)
C6 C1 C2 114.1(5)
C6 C1 C5 110.8(5)
C8 C1 C2 109.6(5)
C8 C1 C5 109.1(5)
C8 C1 C6 108.3(5)
C1 C2 C3 103.6(5)
C10 C2 C1 113.0(5)
C10 C2 C3 113.6(5)
C4 C3 C2 107.0(5)
C16 C3 C2 110.7(6)
C16 C3 C4 117.3(6)
C5 C4 C3 106.4(5)
C18 C4 C3 112.9(5)
C18 C4 C5 113.9(6)
C1 C5 C4 106.6(5)
O1 C6 O2 125.0(6)
O1 C6 C1 124.2(6)
O2 C6 C1 110.8(5)
O3 C8 O4 125.4(6)
O3 C8 C1 124.4(6)
O4 C8 C1 110.2(5)
C11 C10 C2 119.8(6)
C15 C10 C2 122.7(6)
C15 C10 C11 117.5(6)
C12 C11 C10 121.4(6)
C13 C12 C11 120.3(6)
C12 C13 Br1 120.3(5)
C12 C13 C14 119.9(6)
C14 C13 Br1 119.8(5)
C13 C14 C15 119.3(6)
C10 C15 C14 121.5(7)
O5 C16 O6 116.9(6)
O5 C16 C3 122.6(7)
O6 C16 C3 120.3(6)
O6 C17 C19 111.2(6)
C18 C17 O6 122.6(6)
C18 C17 C19 126.2(7)
C17 C18 C4 124.4(6)
C20 C19 C17 120.3(7)
C24 C19 C17 121.4(7)
C24 C19 C20 118.2(7)
C21 C20 C19 121.1(8)
C22 C21 C20 119.4(7)
C21 C22 C23 121.2(8)
C22 C23 C24 118.9(8)
C19 C24 C23 121.1(7)

loop_
_geom_bond_atom_site_label_1
_geom_bond_atom_site_label_2
_geom_bond_distance
Br1 C13 1.891(7)
O1 C6 1.199(8)
O2 C6 1.334(8)
O2 C7 1.458(8)
O3 C8 1.200(8)
O4 C8 1.337(8)
O4 C9 1.453(9)
O5 C16 1.199(9)
O6 C16 1.365(9)
O6 C17 1.397(8)
C1 C2 1.565(9)
C1 C5 1.538(9)
C1 C6 1.531(9)
C1 C8 1.525(9)
C2 C3 1.574(8)
C2 C10 1.505(9)
C3 C4 1.560(9)
C3 C16 1.512(10)
C4 C5 1.554(9)
C4 C18 1.489(10)
C10 C11 1.397(9)
C10 C15 1.390(9)
C11 C12 1.378(9)
C12 C13 1.377(10)
C13 C14 1.388(10)
C14 C15 1.397(10)
C17 C18 1.340(10)
C17 C19 1.478(10)
C19 C20 1.406(11)
C19 C24 1.392(10)
C20 C21 1.387(11)
C21 C22 1.383(13)
C22 C23 1.388(12)
C23 C24 1.402(10)

loop_
_geom_torsion_atom_site_label_1
_geom_torsion_atom_site_label_2
_geom_torsion_atom_site_label_3
_geom_torsion_atom_site_label_4
_geom_torsion
Br1 C13 C14 C15 178.2(5)
O6 C17 C18 C4 -2.1(11)
O6 C17 C19 C20 -3.1(9)
O6 C17 C19 C24 -179.9(6)
C1 C2 C3 C4 -24.0(7)
C1 C2 C3 C16 104.9(6)
C1 C2 C10 C11 -102.1(7)
C1 C2 C10 C15 77.7(8)
C2 C1 C5 C4 -31.3(7)
C2 C1 C6 O1 -120.5(7)
C2 C1 C6 O2 60.2(7)
C2 C1 C8 O3 26.2(9)
C2 C1 C8 O4 -154.5(5)
C2 C3 C4 C5 5.3(7)
C2 C3 C4 C18 131.0(6)
C2 C3 C16 O5 50.6(9)
C2 C3 C16 O6 -134.2(6)
C2 C10 C11 C12 178.9(6)
C2 C10 C15 C14 -177.9(6)
C3 C2 C10 C11 140.3(6)
C3 C2 C10 C15 -39.9(8)
C3 C4 C5 C1 16.0(7)
C3 C4 C18 C17 0.3(9)
C4 C3 C16 O5 173.8(7)
C4 C3 C16 O6 -11.0(9)
C5 C1 C2 C3 33.9(6)
C5 C1 C2 C10 -89.5(6)
C5 C1 C6 O1 -2.3(9)
C5 C1 C6 O2 178.4(5)
C5 C1 C8 O3 -88.2(8)
C5 C1 C8 O4 91.1(6)
C5 C4 C18 C17 121.7(7)
C6 C1 C2 C3 155.3(5)
C6 C1 C2 C10 32.0(8)
C6 C1 C5 C4 -154.9(5)
C6 C1 C8 O3 151.2(7)
C6 C1 C8 O4 -29.5(7)
C7 O2 C6 O1 -3.1(10)
C7 O2 C6 C1 176.1(6)
C8 C1 C2 C3 -83.1(6)
C8 C1 C2 C10 153.5(5)
C8 C1 C5 C4 86.1(6)
C8 C1 C6 O1 117.2(7)
C8 C1 C6 O2 -62.0(7)
C9 O4 C8 O3 -6.7(11)
C9 O4 C8 C1 174.0(6)
C10 C2 C3 C4 99.0(6)
C10 C2 C3 C16 -132.1(6)
C10 C11 C12 C13 -2.2(10)
C11 C10 C15 C14 1.9(10)
C11 C12 C13 Br1 -177.3(5)
C11 C12 C13 C14 4.3(10)
C12 C13 C14 C15 -3.4(10)
C13 C14 C15 C10 0.2(10)
C15 C10 C11 C12 -0.9(10)
C16 O6 C17 C18 -3.0(10)
C16 O6 C17 C19 178.8(6)
C16 C3 C4 C5 -119.7(6)
C16 C3 C4 C18 5.9(8)
C17 O6 C16 O5 -174.9(7)
C17 O6 C16 C3 9.7(10)
C17 C19 C20 C21 -175.5(7)
C17 C19 C24 C23 174.6(6)
C18 C4 C5 C1 -109.0(6)
C18 C17 C19 C20 178.8(7)
C18 C17 C19 C24 2.0(11)
C19 C17 C18 C4 175.8(6)
C19 C20 C21 C22 1.1(12)
C20 C19 C24 C23 -2.4(10)
C20 C21 C22 C23 -2.7(12)
C21 C22 C23 C24 1.7(11)
C22 C23 C24 C19 0.8(11)
C24 C19 C20 C21 1.4(11)
